data_7014253
loop_
_publ_author_name
'Zampese, Jennifer A.'
'Keene, F. Richard'
'Steel, Peter J.'

_publ_section_title
;
 Diastereoisomeric dinuclear ruthenium complexes of
 2,5-di(2-pyridyl)thiazolo[5,4-d]thiazole.
;
_journal_issue 24
_journal_name_full 'Dalton transactions (Cambridge, England : 2003)'
_journal_page_first 4124
_journal_page_last 4129
_journal_paper_doi 10.1039/b412344a
_journal_year 2004
_chemical_formula_sum 'C54 H46 F24 N12 O3 P4 Ru2 S2'
_chemical_formula_weight 1757.17
_chemical_name_common 'Complex 7rac'
_chemical_name_systematic
;
?
;
_space_group_IT_number 14
_symmetry_cell_setting monoclinic
_symmetry_space_group_name_Hall '-P 2ybc'
_symmetry_space_group_name_H-M 'P 1 21/c 1'
_atom_sites_solution_hydrogens geom
_atom_sites_solution_primary direct
_atom_sites_solution_secondary difmap
_audit_creation_method SHELXL-97
_cell_angle_alpha 90.00
_cell_angle_beta 94.061(2)
_cell_angle_gamma 90.00
_cell_formula_units_Z 4
_cell_length_a 16.046(3)
_cell_length_b 25.921(4)
_cell_length_c 16.712(3)
_cell_measurement_reflns_used 5134
_cell_measurement_temperature 163(2)
_cell_measurement_theta_max 20.81
_cell_measurement_theta_min 2.44
_cell_volume 6934(2)
_computing_cell_refinement 'Bruker SMART'
_computing_data_collection 'Bruker SMART'
_computing_data_reduction 'Bruker SAINT'
_computing_molecular_graphics 'Bruker SHELXTL'
_computing_publication_material 'Bruker SHELXTL'
_computing_structure_refinement 'SHELXL-97 (Sheldrick, 1997)'
_computing_structure_solution 'SHELXS-97 (Sheldrick, 1990)'
_diffrn_ambient_temperature 163(2)
_diffrn_measured_fraction_theta_full 0.998
_diffrn_measured_fraction_theta_max 0.998
_diffrn_measurement_device_type 'CCD area detector'
_diffrn_measurement_method 'phi and omega scans'
_diffrn_radiation_monochromator graphite
_diffrn_radiation_source 'fine-focus sealed tube'
_diffrn_radiation_type MoK\a
_diffrn_radiation_wavelength 0.71073
_diffrn_reflns_av_R_equivalents 0.1144
_diffrn_reflns_av_sigmaI/netI 0.0894
_diffrn_reflns_limit_h_max 17
_diffrn_reflns_limit_h_min -17
_diffrn_reflns_limit_k_max 27
_diffrn_reflns_limit_k_min -23
_diffrn_reflns_limit_l_max 17
_diffrn_reflns_limit_l_min -17
_diffrn_reflns_number 64134
_diffrn_reflns_theta_full 22.50
_diffrn_reflns_theta_max 22.50
_diffrn_reflns_theta_min 1.99
_exptl_absorpt_coefficient_mu 0.704
_exptl_absorpt_correction_T_max 0.9930
_exptl_absorpt_correction_T_min 0.8273
_exptl_absorpt_correction_type multi-scan
_exptl_absorpt_process_details SADABS
_exptl_crystal_colour red
_exptl_crystal_density_diffrn 1.683
_exptl_crystal_density_method 'not measured'
_exptl_crystal_description plate
_exptl_crystal_F_000 3496
_exptl_crystal_size_max 0.28
_exptl_crystal_size_mid 0.28
_exptl_crystal_size_min 0.01
_refine_diff_density_max 0.993
_refine_diff_density_min -0.805
_refine_diff_density_rms 0.107
_refine_ls_extinction_method none
_refine_ls_goodness_of_fit_ref 1.012
_refine_ls_hydrogen_treatment constr
_refine_ls_matrix_type full
_refine_ls_number_parameters 915
_refine_ls_number_reflns 9024
_refine_ls_number_restraints 1
_refine_ls_restrained_S_all 1.012
_refine_ls_R_factor_all 0.1210
_refine_ls_R_factor_gt 0.0590
_refine_ls_shift/su_max 0.001
_refine_ls_shift/su_mean 0.000
_refine_ls_structure_factor_coef Fsqd
_refine_ls_weighting_details 'calc w=1/[\s^2^(Fo^2^)+(0.0998P)^2^+0.0000P] where P=(Fo^2^+2Fc^2^)/3'
_refine_ls_weighting_scheme calc
_refine_ls_wR_factor_gt 0.1459
_refine_ls_wR_factor_ref 0.1749
_reflns_number_gt 5327
_reflns_number_total 9024
_reflns_threshold_expression >2sigma(I)
_cod_data_source_file b412344a.txt
_cod_data_source_block 3jz3r
_cod_depositor_comments
;
The following automatic conversions were performed:
'_symmetry_cell_setting' value 'Monoclinic' changed to 'monoclinic'
according to '/home/saulius/struct/CIF-dictionaries/cif_core.dic'
dictionary named 'cif_core.dic' version 2.4.1 from 2010-06-29.

Automatic conversion script
Id: cif_fix_enum 1527 2010-12-29 10:47:43Z saulius 
;
_cod_original_cell_volume 6933.5(19)
_cod_original_sg_symbol_H-M P2(1)/c
_cod_database_code 7014253

loop_
_symmetry_equiv_pos_as_xyz
'x, y, z'
'-x, y+1/2, -z+1/2'
'-x, -y, -z'
'x, -y-1/2, z-1/2'

loop_
_atom_site_label
_atom_site_type_symbol
_atom_site_fract_x
_atom_site_fract_y
_atom_site_fract_z
_atom_site_U_iso_or_equiv
_atom_site_adp_type
_atom_site_occupancy
_atom_site_symmetry_multiplicity
_atom_site_calc_flag
_atom_site_refinement_flags
_atom_site_disorder_assembly
_atom_site_disorder_group
Ru1 Ru -0.26455(4) 0.82961(3) 0.71904(5) 0.0357(2) Uani 1 1 d . . .
Ru2 Ru 0.17704(4) 0.89621(3) 0.68302(4) 0.0334(2) Uani 1 1 d . . .
S1 S 0.00306(14) 0.78639(8) 0.69579(14) 0.0372(6) Uani 1 1 d . . .
C2 C -0.1029(5) 0.7844(3) 0.7026(5) 0.033(2) Uani 1 1 d . . .
N3 N -0.1432(4) 0.8291(3) 0.6911(4) 0.0310(17) Uani 1 1 d . . .
C4 C -0.0864(5) 0.8661(3) 0.6748(5) 0.031(2) Uani 1 1 d . . .
S1A S -0.09676(14) 0.93050(8) 0.65074(14) 0.0374(6) Uani 1 1 d . . .
C2A C 0.0098(5) 0.9325(3) 0.6465(5) 0.030(2) Uani 1 1 d . . .
N3A N 0.0506(4) 0.8884(3) 0.6611(4) 0.0288(17) Uani 1 1 d . . .
C4A C -0.0052(5) 0.8511(3) 0.6761(5) 0.029(2) Uani 1 1 d . . .
N1' N -0.2308(4) 0.7526(3) 0.7378(4) 0.0351(18) Uani 1 1 d . . .
C2' C -0.1522(5) 0.7403(3) 0.7212(5) 0.034(2) Uani 1 1 d . . .
C3' C -0.1225(6) 0.6908(4) 0.7219(5) 0.042(2) Uani 1 1 d . . .
H3' H -0.0664 0.6839 0.7106 0.051 Uiso 1 1 calc R . .
C4' C -0.1761(7) 0.6509(4) 0.7397(6) 0.050(3) Uani 1 1 d . . .
H4' H -0.1577 0.6160 0.7402 0.060 Uiso 1 1 calc R . .
C5' C -0.2560(6) 0.6631(4) 0.7566(6) 0.051(3) Uani 1 1 d . . .
H5' H -0.2940 0.6367 0.7691 0.061 Uiso 1 1 calc R . .
C6' C -0.2808(6) 0.7140(4) 0.7551(6) 0.046(3) Uani 1 1 d . . .
H6' H -0.3364 0.7219 0.7671 0.055 Uiso 1 1 calc R . .
N1" N 0.1415(4) 0.9708(3) 0.6491(4) 0.0334(18) Uani 1 1 d . . .
C2" C 0.0587(6) 0.9776(3) 0.6339(5) 0.032(2) Uani 1 1 d . . .
C3" C 0.0257(6) 1.0241(3) 0.6062(5) 0.041(2) Uani 1 1 d . . .
H3" H -0.0330 1.0284 0.5968 0.049 Uiso 1 1 calc R . .
C4" C 0.0792(7) 1.0639(3) 0.5924(6) 0.052(3) Uani 1 1 d . . .
H4" H 0.0579 1.0961 0.5732 0.063 Uiso 1 1 calc R . .
C5" C 0.1637(7) 1.0568(4) 0.6066(6) 0.052(3) Uani 1 1 d . . .
H5" H 0.2015 1.0839 0.5966 0.062 Uiso 1 1 calc R . .
C6" C 0.1926(6) 1.0108(4) 0.6350(6) 0.043(2) Uani 1 1 d . . .
H6" H 0.2512 1.0064 0.6455 0.052 Uiso 1 1 calc R . .
N11 N -0.3868(5) 0.8214(3) 0.7452(5) 0.044(2) Uani 1 1 d . . .
C12 C -0.4384(6) 0.8021(4) 0.6865(6) 0.046(3) Uani 1 1 d . . .
C13 C -0.5207(6) 0.7921(4) 0.6992(7) 0.061(3) Uani 1 1 d . . .
H13A H -0.5571 0.7783 0.6573 0.073 Uiso 1 1 calc R . .
C14 C -0.5493(7) 0.8020(4) 0.7720(8) 0.064(3) Uani 1 1 d . . .
H14A H -0.6056 0.7941 0.7812 0.077 Uiso 1 1 calc R . .
C15 C -0.4987(7) 0.8231(4) 0.8320(7) 0.060(3) Uani 1 1 d . . .
H15A H -0.5188 0.8317 0.8824 0.072 Uiso 1 1 calc R . .
C16 C -0.4163(6) 0.8313(4) 0.8158(6) 0.048(3) Uani 1 1 d . . .
H16A H -0.3790 0.8448 0.8573 0.058 Uiso 1 1 calc R . .
N21 N -0.3172(5) 0.8050(3) 0.6103(4) 0.0361(18) Uani 1 1 d . . .
C22 C -0.4000(6) 0.7940(4) 0.6098(6) 0.046(3) Uani 1 1 d . . .
C23 C -0.4438(8) 0.7769(4) 0.5407(7) 0.064(3) Uani 1 1 d . . .
H23A H -0.5019 0.7699 0.5397 0.077 Uiso 1 1 calc R . .
C24 C -0.4001(8) 0.7704(4) 0.4731(7) 0.070(3) Uani 1 1 d . . .
H24A H -0.4285 0.7588 0.4246 0.084 Uiso 1 1 calc R . .
C25 C -0.3158(7) 0.7806(4) 0.4752(6) 0.057(3) Uani 1 1 d . . .
H25A H -0.2855 0.7760 0.4288 0.068 Uiso 1 1 calc R . .
C26 C -0.2771(7) 0.7974(4) 0.5448(6) 0.050(3) Uani 1 1 d . . .
H26A H -0.2188 0.8040 0.5468 0.059 Uiso 1 1 calc R . .
N31 N -0.2854(4) 0.9066(3) 0.6998(5) 0.0370(19) Uani 1 1 d . . .
C32 C -0.2626(6) 0.9383(4) 0.7622(6) 0.044(3) Uani 1 1 d . . .
C33 C -0.2791(7) 0.9905(4) 0.7559(8) 0.061(3) Uani 1 1 d . . .
H33A H -0.2637 1.0126 0.7997 0.073 Uiso 1 1 calc R . .
C34 C -0.3169(7) 1.0103(4) 0.6882(8) 0.068(3) Uani 1 1 d . . .
H34A H -0.3287 1.0461 0.6851 0.081 Uiso 1 1 calc R . .
C35 C -0.3379(6) 0.9799(4) 0.6253(7) 0.057(3) Uani 1 1 d . . .
H35A H -0.3636 0.9938 0.5771 0.069 Uiso 1 1 calc R . .
C36 C -0.3211(6) 0.9273(4) 0.6324(6) 0.047(3) Uani 1 1 d . . .
H36A H -0.3353 0.9054 0.5879 0.057 Uiso 1 1 calc R . .
N41 N -0.2200(4) 0.8613(3) 0.8265(4) 0.0372(19) Uani 1 1 d . . .
C42 C -0.2215(6) 0.9138(4) 0.8328(6) 0.045(3) Uani 1 1 d . . .
C43 C -0.1856(7) 0.9395(4) 0.8967(7) 0.066(3) Uani 1 1 d . . .
H43A H -0.1871 0.9762 0.8985 0.079 Uiso 1 1 calc R . .
C44 C -0.1473(7) 0.9121(4) 0.9583(7) 0.070(3) Uani 1 1 d . . .
H44A H -0.1227 0.9296 1.0041 0.083 Uiso 1 1 calc R . .
C45 C -0.1442(7) 0.8597(4) 0.9544(7) 0.064(3) Uani 1 1 d . . .
H45A H -0.1165 0.8404 0.9967 0.076 Uiso 1 1 calc R . .
C46 C -0.1810(6) 0.8354(4) 0.8895(6) 0.048(3) Uani 1 1 d . . .
H46A H -0.1796 0.7987 0.8878 0.057 Uiso 1 1 calc R . .
N51 N 0.3021(4) 0.9111(3) 0.7025(5) 0.041(2) Uani 1 1 d . . .
C52 C 0.3475(6) 0.9090(3) 0.6379(6) 0.039(2) Uani 1 1 d . . .
C53 C 0.4309(6) 0.9213(4) 0.6431(8) 0.055(3) Uani 1 1 d . . .
H53A H 0.4623 0.9198 0.5971 0.065 Uiso 1 1 calc R . .
C54 C 0.4675(7) 0.9358(4) 0.7150(9) 0.068(3) Uani 1 1 d . . .
H54A H 0.5247 0.9456 0.7191 0.081 Uiso 1 1 calc R . .
C55 C 0.4234(7) 0.9365(4) 0.7815(7) 0.064(3) Uani 1 1 d . . .
H55A H 0.4495 0.9453 0.8324 0.076 Uiso 1 1 calc R . .
C56 C 0.3413(6) 0.9242(4) 0.7732(6) 0.049(3) Uani 1 1 d . . .
H56A H 0.3100 0.9249 0.8194 0.059 Uiso 1 1 calc R . .
N61 N 0.2158(5) 0.8878(3) 0.5700(4) 0.0379(19) Uani 1 1 d . . .
C62 C 0.2998(6) 0.8945(3) 0.5626(6) 0.041(2) Uani 1 1 d . . .
C63 C 0.3320(7) 0.8866(4) 0.4897(7) 0.062(3) Uani 1 1 d . . .
H63A H 0.3905 0.8896 0.4850 0.074 Uiso 1 1 calc R . .
C64 C 0.2808(9) 0.8745(4) 0.4241(7) 0.072(4) Uani 1 1 d . . .
H64A H 0.3032 0.8690 0.3737 0.087 Uiso 1 1 calc R . .
C65 C 0.1971(7) 0.8703(4) 0.4312(6) 0.059(3) Uani 1 1 d . . .
H65A H 0.1606 0.8629 0.3854 0.071 Uiso 1 1 calc R . .
C66 C 0.1659(6) 0.8768(3) 0.5039(6) 0.043(2) Uani 1 1 d . . .
H66A H 0.1074 0.8734 0.5083 0.052 Uiso 1 1 calc R . .
N71 N 0.1950(4) 0.8213(3) 0.7152(4) 0.0372(19) Uani 1 1 d . . .
C72 C 0.1762(6) 0.8083(4) 0.7901(6) 0.045(3) Uani 1 1 d . . .
C73 C 0.1782(7) 0.7578(4) 0.8153(7) 0.067(3) Uani 1 1 d . . .
H73A H 0.1676 0.7496 0.8690 0.080 Uiso 1 1 calc R . .
C74 C 0.1955(8) 0.7193(4) 0.7629(7) 0.075(4) Uani 1 1 d . . .
H74A H 0.1940 0.6843 0.7795 0.090 Uiso 1 1 calc R . .
C75 C 0.2146(8) 0.7311(4) 0.6878(7) 0.074(4) Uani 1 1 d . . .
H75A H 0.2276 0.7049 0.6509 0.089 Uiso 1 1 calc R . .
C76 C 0.2147(6) 0.7830(4) 0.6659(6) 0.051(3) Uani 1 1 d . . .
H76A H 0.2295 0.7917 0.6135 0.062 Uiso 1 1 calc R . .
N81 N 0.1483(4) 0.8980(3) 0.8005(4) 0.0389(19) Uani 1 1 d . . .
C82 C 0.1494(6) 0.8518(4) 0.8382(6) 0.045(3) Uani 1 1 d . . .
C83 C 0.1251(6) 0.8465(4) 0.9151(6) 0.057(3) Uani 1 1 d . . .
H83A H 0.1270 0.8138 0.9407 0.068 Uiso 1 1 calc R . .
C84 C 0.0984(7) 0.8888(5) 0.9536(6) 0.062(3) Uani 1 1 d . . .
H84A H 0.0806 0.8855 1.0064 0.074 Uiso 1 1 calc R . .
C85 C 0.0970(7) 0.9366(5) 0.9168(6) 0.067(3) Uani 1 1 d . . .
H85A H 0.0795 0.9664 0.9441 0.081 Uiso 1 1 calc R . .
C86 C 0.1213(6) 0.9397(4) 0.8404(6) 0.050(3) Uani 1 1 d . . .
H86A H 0.1193 0.9723 0.8141 0.060 Uiso 1 1 calc R . .
P1 P 0.0443(2) 0.56956(12) 0.68168(19) 0.0702(10) Uani 1 1 d . . .
F11 F 0.0462(7) 0.6008(3) 0.7606(5) 0.144(4) Uani 1 1 d . . .
F12 F 0.0293(6) 0.5401(3) 0.5984(5) 0.131(3) Uani 1 1 d . . .
F13 F 0.0657(5) 0.5168(3) 0.7225(5) 0.131(3) Uani 1 1 d . . .
F14 F 0.1325(5) 0.5786(4) 0.6585(6) 0.147(4) Uani 1 1 d . . .
F15 F 0.0178(6) 0.6201(3) 0.6361(5) 0.130(4) Uani 1 1 d . . .
F16 F -0.0518(5) 0.5566(3) 0.6969(6) 0.121(3) Uani 1 1 d . . .
P2 P -0.4272(2) 0.91970(13) 0.3963(2) 0.0667(9) Uani 1 1 d . . .
F21 F -0.4588(4) 0.8979(3) 0.4773(5) 0.105(3) Uani 1 1 d . . .
F22 F -0.3392(4) 0.8992(3) 0.4279(5) 0.124(3) Uani 1 1 d . . .
F23 F -0.5125(5) 0.9383(5) 0.3666(6) 0.179(5) Uani 1 1 d . . .
F24 F -0.3896(5) 0.9394(3) 0.3175(4) 0.115(3) Uani 1 1 d . . .
F25 F -0.4002(8) 0.9721(3) 0.4347(5) 0.168(5) Uani 1 1 d . . .
F26 F -0.4397(7) 0.8665(3) 0.3561(6) 0.154(4) Uani 1 1 d . . .
P3 P -0.03354(18) 0.78248(10) 0.45342(16) 0.0476(7) Uani 1 1 d . . .
F31 F -0.0424(4) 0.83132(19) 0.5094(3) 0.0625(16) Uani 1 1 d . . .
F32 F -0.0260(4) 0.7338(2) 0.3974(3) 0.0644(17) Uani 1 1 d . . .
F33 F 0.0552(4) 0.7708(2) 0.4969(4) 0.0677(17) Uani 1 1 d . . .
F34 F -0.0768(4) 0.7482(2) 0.5183(3) 0.0646(17) Uani 1 1 d . . .
F35 F -0.1233(3) 0.7940(2) 0.4116(3) 0.0676(17) Uani 1 1 d . . .
F36 F 0.0089(4) 0.8175(2) 0.3896(3) 0.0633(16) Uani 1 1 d . . .
P4 P -0.3416(3) 1.2015(2) 1.0044(3) 0.1208(18) Uani 1 1 d . . .
F41 F -0.3856(6) 1.2454(4) 1.0542(6) 0.155(4) Uani 1 1 d . . .
F42 F -0.3232(5) 1.1693(4) 1.0823(5) 0.127(3) Uani 1 1 d . . .
F43 F -0.2555(5) 1.2332(5) 1.0150(6) 0.159(4) Uani 1 1 d . . .
F44 F -0.3639(5) 1.2321(5) 0.9258(6) 0.198(6) Uani 1 1 d . . .
F45 F -0.2948(6) 1.1581(4) 0.9541(5) 0.146(4) Uani 1 1 d . . .
F46 F -0.4281(6) 1.1720(4) 0.9902(5) 0.161(4) Uani 1 1 d . . .
O91 O -0.369(2) 1.1338(11) 0.7579(18) 0.150 Uiso 0.419(16) 1 d P A 1
O92 O -0.448(2) 1.1433(13) 0.797(2) 0.150 Uiso 0.347(18) 1 d P B 2
O93 O -0.6113(15) 1.0708(9) 1.0612(16) 0.150 Uiso 0.495(17) 1 d P C 3
O94 O -0.643(2) 1.1292(14) 0.9630(19) 0.150 Uiso 0.388(18) 1 d P D 4
O95 O -0.6111(18) 1.0807(12) 0.9734(18) 0.150 Uiso 0.439(19) 1 d P E 5
O96 O -0.312(3) 1.0431(18) 0.978(3) 0.150 Uiso 0.258(16) 1 d P F 6
O97 O -0.515(3) 1.0856(16) 0.879(3) 0.150 Uiso 0.285(17) 1 d P G 7
O98 O -0.439(2) 0.8460(13) 1.150(2) 0.150 Uiso 0.369(17) 1 d P H 8

loop_
_atom_site_aniso_label
_atom_site_aniso_U_11
_atom_site_aniso_U_22
_atom_site_aniso_U_33
_atom_site_aniso_U_23
_atom_site_aniso_U_13
_atom_site_aniso_U_12
Ru1 0.0320(5) 0.0332(5) 0.0432(5) 0.0038(4) 0.0121(3) -0.0002(4)
Ru2 0.0312(4) 0.0325(4) 0.0383(5) 0.0024(4) 0.0153(3) 0.0006(3)
S1 0.0346(14) 0.0306(13) 0.0483(15) 0.0024(11) 0.0165(11) 0.0035(11)
C2 0.038(6) 0.036(6) 0.026(5) -0.002(4) 0.014(4) -0.008(5)
N3 0.037(4) 0.027(4) 0.031(4) 0.005(3) 0.012(3) -0.003(4)
C4 0.031(6) 0.033(5) 0.031(5) -0.007(4) 0.013(4) 0.000(4)
S1A 0.0315(14) 0.0307(13) 0.0514(16) 0.0059(11) 0.0122(11) 0.0035(10)
C2A 0.029(5) 0.032(5) 0.030(5) 0.000(4) 0.014(4) 0.002(4)
N3A 0.030(4) 0.026(4) 0.032(4) -0.003(3) 0.010(3) -0.005(4)
C4A 0.034(6) 0.028(5) 0.028(5) -0.006(4) 0.015(4) 0.001(4)
N1' 0.035(5) 0.032(4) 0.039(5) 0.002(4) 0.011(4) -0.009(4)
C2' 0.034(6) 0.028(5) 0.042(6) 0.002(4) 0.011(4) 0.001(4)
C3' 0.035(6) 0.050(7) 0.042(6) -0.004(5) 0.007(4) 0.004(5)
C4' 0.074(8) 0.030(6) 0.047(7) -0.006(5) 0.006(6) -0.008(6)
C5' 0.049(7) 0.043(7) 0.063(7) 0.007(5) 0.022(5) -0.008(5)
C6' 0.045(6) 0.043(7) 0.051(6) 0.002(5) 0.013(5) -0.004(5)
N1" 0.037(5) 0.031(4) 0.034(4) -0.006(3) 0.012(4) -0.002(4)
C2" 0.038(6) 0.033(6) 0.026(5) -0.001(4) 0.012(4) -0.005(4)
C3" 0.044(6) 0.025(5) 0.054(6) 0.003(5) 0.010(5) 0.003(5)
C4" 0.063(8) 0.020(5) 0.075(8) 0.002(5) 0.021(6) -0.001(5)
C5" 0.059(8) 0.031(6) 0.067(8) 0.009(5) 0.025(6) -0.005(5)
C6" 0.038(6) 0.040(6) 0.053(7) -0.008(5) 0.015(5) -0.010(5)
N11 0.035(5) 0.039(5) 0.058(6) 0.011(4) 0.009(4) -0.001(4)
C12 0.041(7) 0.040(6) 0.057(7) 0.005(5) 0.015(6) 0.002(5)
C13 0.040(7) 0.062(8) 0.080(9) 0.010(6) 0.001(6) -0.009(5)
C14 0.040(7) 0.075(8) 0.079(9) 0.028(7) 0.023(7) -0.001(6)
C15 0.050(7) 0.066(8) 0.067(8) 0.012(6) 0.018(6) 0.004(6)
C16 0.036(6) 0.063(7) 0.046(7) 0.011(5) 0.014(5) 0.009(5)
N21 0.038(5) 0.032(4) 0.041(5) 0.000(4) 0.016(4) -0.003(4)
C22 0.040(6) 0.038(6) 0.060(7) 0.004(5) 0.001(5) -0.001(5)
C23 0.069(8) 0.064(8) 0.060(8) -0.006(6) 0.001(7) -0.010(6)
C24 0.080(10) 0.057(8) 0.069(9) -0.014(6) -0.021(7) -0.019(7)
C25 0.066(8) 0.058(7) 0.047(7) -0.010(6) 0.007(6) 0.001(6)
C26 0.055(7) 0.041(6) 0.052(7) -0.005(5) 0.008(6) 0.002(5)
N31 0.025(4) 0.035(5) 0.054(5) 0.013(4) 0.018(4) 0.005(4)
C32 0.034(6) 0.040(6) 0.058(7) -0.001(6) 0.007(5) 0.000(5)
C33 0.059(7) 0.026(6) 0.098(10) 0.002(6) 0.004(7) 0.008(5)
C34 0.071(9) 0.028(6) 0.104(11) 0.006(7) 0.010(7) 0.008(6)
C35 0.054(7) 0.043(7) 0.074(8) 0.017(6) 0.005(6) 0.004(6)
C36 0.033(6) 0.048(7) 0.062(7) 0.007(6) 0.014(5) 0.007(5)
N41 0.032(4) 0.042(5) 0.040(5) 0.002(4) 0.015(4) 0.003(4)
C42 0.038(6) 0.035(6) 0.064(8) 0.003(5) 0.015(5) 0.001(5)
C43 0.087(9) 0.040(7) 0.067(8) -0.013(6) -0.022(7) 0.003(6)
C44 0.083(9) 0.053(8) 0.069(9) -0.020(6) -0.021(7) 0.005(7)
C45 0.082(9) 0.053(8) 0.052(8) 0.000(6) -0.014(6) 0.008(6)
C46 0.050(7) 0.054(7) 0.040(6) 0.004(6) 0.008(5) 0.000(5)
N51 0.028(4) 0.036(5) 0.061(6) 0.011(4) 0.016(4) 0.002(4)
C52 0.036(6) 0.035(6) 0.048(6) 0.008(5) 0.013(5) 0.005(5)
C53 0.035(7) 0.046(7) 0.086(9) 0.014(6) 0.025(6) 0.001(5)
C54 0.029(7) 0.064(8) 0.108(11) 0.019(8) -0.003(7) -0.010(6)
C55 0.044(8) 0.085(9) 0.062(8) 0.005(7) 0.002(6) -0.002(6)
C56 0.040(7) 0.059(7) 0.048(7) 0.007(6) 0.004(5) -0.007(5)
N61 0.044(5) 0.032(5) 0.041(5) 0.006(4) 0.020(4) 0.000(4)
C62 0.034(6) 0.032(5) 0.060(7) 0.007(5) 0.030(5) 0.003(4)
C63 0.055(7) 0.075(8) 0.061(8) 0.008(6) 0.037(7) -0.001(6)
C64 0.092(10) 0.081(9) 0.049(8) 0.001(7) 0.039(7) -0.006(7)
C65 0.067(8) 0.072(8) 0.041(7) -0.004(6) 0.025(6) -0.012(6)
C66 0.044(6) 0.039(6) 0.048(7) -0.001(5) 0.010(5) -0.001(5)
N71 0.034(4) 0.043(5) 0.037(5) 0.008(4) 0.016(4) 0.004(4)
C72 0.043(6) 0.042(6) 0.051(7) 0.007(5) 0.018(5) 0.007(5)
C73 0.090(9) 0.061(8) 0.052(7) 0.019(6) 0.027(6) 0.025(7)
C74 0.109(11) 0.053(8) 0.069(9) 0.017(7) 0.041(8) 0.025(7)
C75 0.099(10) 0.049(8) 0.080(9) 0.009(7) 0.046(7) 0.026(7)
C76 0.058(7) 0.048(7) 0.051(7) 0.005(6) 0.024(5) 0.024(5)
N81 0.036(5) 0.039(5) 0.043(5) -0.003(4) 0.016(4) -0.006(4)
C82 0.039(6) 0.058(7) 0.039(6) 0.006(5) 0.015(5) 0.001(5)
C83 0.059(7) 0.060(7) 0.055(7) 0.009(6) 0.025(6) 0.005(6)
C84 0.069(8) 0.077(9) 0.043(7) -0.006(7) 0.027(6) -0.013(7)
C85 0.085(9) 0.076(9) 0.044(7) -0.015(6) 0.026(6) -0.009(7)
C86 0.048(7) 0.055(7) 0.048(7) -0.008(6) 0.007(5) -0.012(5)
P1 0.101(3) 0.060(2) 0.054(2) 0.0149(17) 0.0386(18) 0.0214(18)
F11 0.243(11) 0.133(8) 0.061(5) -0.009(5) 0.040(6) -0.042(7)
F12 0.212(10) 0.111(7) 0.077(6) 0.001(5) 0.054(6) -0.010(6)
F13 0.140(7) 0.124(7) 0.139(7) 0.096(6) 0.072(6) 0.068(5)
F14 0.073(6) 0.197(10) 0.176(9) 0.105(8) 0.048(6) 0.027(6)
F15 0.212(9) 0.090(6) 0.099(6) 0.049(5) 0.088(6) 0.077(6)
F16 0.108(6) 0.099(6) 0.165(8) 0.011(6) 0.066(6) 0.016(5)
P2 0.054(2) 0.068(2) 0.080(2) 0.0121(19) 0.0198(17) 0.0099(17)
F21 0.079(5) 0.140(7) 0.102(6) 0.042(5) 0.051(4) 0.016(5)
F22 0.065(5) 0.170(8) 0.141(7) 0.068(6) 0.034(5) 0.027(5)
F23 0.066(6) 0.296(14) 0.176(10) 0.078(9) 0.017(6) 0.073(7)
F24 0.152(8) 0.108(6) 0.090(6) 0.028(5) 0.043(5) 0.000(5)
F25 0.327(15) 0.061(5) 0.110(7) -0.012(5) -0.032(8) -0.014(7)
F26 0.244(12) 0.083(6) 0.132(8) 0.002(6) -0.012(7) -0.024(7)
P3 0.064(2) 0.0386(16) 0.0418(16) -0.0040(13) 0.0138(14) 0.0012(14)
F31 0.105(5) 0.040(3) 0.043(3) -0.007(3) 0.007(3) 0.006(3)
F32 0.078(4) 0.051(4) 0.066(4) -0.022(3) 0.024(3) -0.007(3)
F33 0.071(4) 0.058(4) 0.073(4) 0.002(3) -0.002(3) 0.005(3)
F34 0.088(5) 0.051(4) 0.058(4) 0.000(3) 0.028(3) -0.013(3)
F35 0.057(4) 0.088(5) 0.059(4) -0.011(3) 0.007(3) 0.015(3)
F36 0.081(4) 0.051(4) 0.061(4) 0.000(3) 0.021(3) -0.008(3)
P4 0.057(3) 0.207(5) 0.100(3) 0.054(4) 0.020(2) 0.028(3)
F41 0.105(7) 0.220(11) 0.146(8) 0.027(8) 0.043(6) 0.055(7)
F42 0.081(5) 0.203(9) 0.100(6) 0.082(6) 0.035(4) 0.028(5)
F43 0.077(6) 0.245(12) 0.158(9) 0.085(8) 0.022(6) -0.016(6)
F44 0.083(6) 0.369(16) 0.145(9) 0.145(10) 0.039(6) 0.085(8)
F45 0.138(8) 0.202(10) 0.105(7) 0.030(7) 0.052(6) 0.063(7)
F46 0.124(8) 0.253(13) 0.105(7) 0.033(7) -0.011(6) -0.073(8)

loop_
_atom_type_symbol
_atom_type_description
_atom_type_scat_dispersion_real
_atom_type_scat_dispersion_imag
_atom_type_scat_source
C C 0.0033 0.0016 'International Tables Vol C Tables 4.2.6.8 and 6.1.1.4'
H H 0.0000 0.0000 'International Tables Vol C Tables 4.2.6.8 and 6.1.1.4'
N N 0.0061 0.0033 'International Tables Vol C Tables 4.2.6.8 and 6.1.1.4'
F F 0.0171 0.0103 'International Tables Vol C Tables 4.2.6.8 and 6.1.1.4'
P P 0.1023 0.0942 'International Tables Vol C Tables 4.2.6.8 and 6.1.1.4'
S S 0.1246 0.1234 'International Tables Vol C Tables 4.2.6.8 and 6.1.1.4'
Ru Ru -1.2594 0.8363 'International Tables Vol C Tables 4.2.6.8 and 6.1.1.4'
O O 0.0106 0.0060 'International Tables Vol C Tables 4.2.6.8 and 6.1.1.4'

loop_
_geom_angle_atom_site_label_1
_geom_angle_atom_site_label_2
_geom_angle_atom_site_label_3
_geom_angle
_geom_angle_site_symmetry_1
_geom_angle_site_symmetry_3
_geom_angle_publ_flag
N3 Ru1 N31 96.8(3) . . ?
N3 Ru1 N11 173.7(3) . . ?
N31 Ru1 N11 89.2(3) . . ?
N3 Ru1 N21 97.8(3) . . ?
N31 Ru1 N21 96.4(3) . . ?
N11 Ru1 N21 79.4(3) . . ?
N3 Ru1 N41 85.6(3) . . ?
N31 Ru1 N41 77.9(3) . . ?
N11 Ru1 N41 97.7(3) . . ?
N21 Ru1 N41 173.7(3) . . ?
N3 Ru1 N1' 77.7(3) . . ?
N31 Ru1 N1' 174.4(3) . . ?
N11 Ru1 N1' 96.4(3) . . ?
N21 Ru1 N1' 85.5(3) . . ?
N41 Ru1 N1' 100.4(3) . . ?
N71 Ru2 N61 95.5(3) . . ?
N71 Ru2 N3A 94.2(3) . . ?
N61 Ru2 N3A 100.8(3) . . ?
N71 Ru2 N51 91.1(3) . . ?
N61 Ru2 N51 78.9(3) . . ?
N3A Ru2 N51 174.7(3) . . ?
N71 Ru2 N81 78.7(3) . . ?
N61 Ru2 N81 173.2(3) . . ?
N3A Ru2 N81 83.5(3) . . ?
N51 Ru2 N81 97.4(3) . . ?
N71 Ru2 N1" 172.3(3) . . ?
N61 Ru2 N1" 86.7(3) . . ?
N3A Ru2 N1" 78.1(3) . . ?
N51 Ru2 N1" 96.6(3) . . ?
N81 Ru2 N1" 99.5(3) . . ?
C4A S1 C2 88.8(4) . . ?
N3 C2 C2' 116.9(8) . . ?
N3 C2 S1 115.9(6) . . ?
C2' C2 S1 127.2(7) . . ?
C2 N3 C4 108.4(7) . . ?
C2 N3 Ru1 115.7(5) . . ?
C4 N3 Ru1 134.9(6) . . ?
C4A C4 N3 116.7(8) . . ?
C4A C4 S1A 111.0(6) . . ?
N3 C4 S1A 132.3(7) . . ?
C2A S1A C4 87.7(4) . . ?
N3A C2A C2" 117.5(8) . . ?
N3A C2A S1A 116.3(6) . . ?
C2" C2A S1A 126.1(7) . . ?
C2A N3A C4A 109.0(7) . . ?
C2A N3A Ru2 114.6(5) . . ?
C4A N3A Ru2 134.2(6) . . ?
N3A C4A C4 115.9(8) . . ?
N3A C4A S1 133.9(7) . . ?
C4 C4A S1 110.2(6) . . ?
C6' N1' C2' 117.2(8) . . ?
C6' N1' Ru1 126.8(6) . . ?
C2' N1' Ru1 115.6(5) . . ?
N1' C2' C3' 123.4(8) . . ?
N1' C2' C2 113.3(7) . . ?
C3' C2' C2 123.4(8) . . ?
C2' C3' C4' 118.6(9) . . ?
C2' C3' H3' 120.7 . . ?
C4' C3' H3' 120.7 . . ?
C5' C4' C3' 118.3(9) . . ?
C5' C4' H4' 120.9 . . ?
C3' C4' H4' 120.9 . . ?
C4' C5' C6' 119.5(9) . . ?
C4' C5' H5' 120.3 . . ?
C6' C5' H5' 120.3 . . ?
N1' C6' C5' 123.1(9) . . ?
N1' C6' H6' 118.4 . . ?
C5' C6' H6' 118.4 . . ?
C2" N1" C6" 117.9(8) . . ?
C2" N1" Ru2 114.9(5) . . ?
C6" N1" Ru2 126.9(6) . . ?
N1" C2" C3" 121.9(8) . . ?
N1" C2" C2A 114.1(8) . . ?
C3" C2" C2A 124.0(8) . . ?
C4" C3" C2" 118.8(9) . . ?
C4" C3" H3" 120.6 . . ?
C2" C3" H3" 120.6 . . ?
C3" C4" C5" 119.5(9) . . ?
C3" C4" H4" 120.2 . . ?
C5" C4" H4" 120.2 . . ?
C6" C5" C4" 119.2(9) . . ?
C6" C5" H5" 120.4 . . ?
C4" C5" H5" 120.4 . . ?
N1" C6" C5" 122.6(9) . . ?
N1" C6" H6" 118.7 . . ?
C5" C6" H6" 118.7 . . ?
C16 N11 C12 119.0(8) . . ?
C16 N11 Ru1 125.2(7) . . ?
C12 N11 Ru1 115.8(7) . . ?
N11 C12 C13 120.6(10) . . ?
N11 C12 C22 114.6(9) . . ?
C13 C12 C22 124.8(10) . . ?
C14 C13 C12 119.5(11) . . ?
C14 C13 H13A 120.3 . . ?
C12 C13 H13A 120.3 . . ?
C13 C14 C15 121.0(11) . . ?
C13 C14 H14A 119.5 . . ?
C15 C14 H14A 119.5 . . ?
C14 C15 C16 116.6(11) . . ?
C14 C15 H15A 121.7 . . ?
C16 C15 H15A 121.7 . . ?
N11 C16 C15 123.3(10) . . ?
N11 C16 H16A 118.4 . . ?
C15 C16 H16A 118.4 . . ?
C26 N21 C22 119.8(8) . . ?
C26 N21 Ru1 125.8(7) . . ?
C22 N21 Ru1 114.3(6) . . ?
N21 C22 C23 120.8(10) . . ?
N21 C22 C12 115.7(9) . . ?
C23 C22 C12 123.6(10) . . ?
C24 C23 C22 117.7(11) . . ?
C24 C23 H23A 121.1 . . ?
C22 C23 H23A 121.1 . . ?
C25 C24 C23 120.7(11) . . ?
C25 C24 H24A 119.6 . . ?
C23 C24 H24A 119.6 . . ?
C26 C25 C24 118.3(10) . . ?
C26 C25 H25A 120.9 . . ?
C24 C25 H25A 120.9 . . ?
N21 C26 C25 122.7(10) . . ?
N21 C26 H26A 118.7 . . ?
C25 C26 H26A 118.7 . . ?
C36 N31 C32 118.6(8) . . ?
C36 N31 Ru1 125.4(7) . . ?
C32 N31 Ru1 116.0(6) . . ?
N31 C32 C33 119.7(10) . . ?
N31 C32 C42 116.0(8) . . ?
C33 C32 C42 124.3(10) . . ?
C34 C33 C32 120.7(11) . . ?
C34 C33 H33A 119.7 . . ?
C32 C33 H33A 119.7 . . ?
C35 C34 C33 120.6(10) . . ?
C35 C34 H34A 119.7 . . ?
C33 C34 H34A 119.7 . . ?
C34 C35 C36 118.2(10) . . ?
C34 C35 H35A 120.9 . . ?
C36 C35 H35A 120.9 . . ?
N31 C36 C35 122.2(10) . . ?
N31 C36 H36A 118.9 . . ?
C35 C36 H36A 118.9 . . ?
C46 N41 C42 116.3(8) . . ?
C46 N41 Ru1 126.1(6) . . ?
C42 N41 Ru1 117.3(7) . . ?
C43 C42 N41 122.9(10) . . ?
C43 C42 C32 124.5(9) . . ?
N41 C42 C32 112.5(9) . . ?
C42 C43 C44 118.9(10) . . ?
C42 C43 H43A 120.6 . . ?
C44 C43 H43A 120.6 . . ?
C45 C44 C43 120.1(10) . . ?
C45 C44 H44A 120.0 . . ?
C43 C44 H44A 120.0 . . ?
C46 C45 C44 119.2(10) . . ?
C46 C45 H45A 120.4 . . ?
C44 C45 H45A 120.4 . . ?
C45 C46 N41 122.6(10) . . ?
C45 C46 H46A 118.7 . . ?
N41 C46 H46A 118.7 . . ?
C56 N51 C52 118.1(8) . . ?
C56 N51 Ru2 125.4(6) . . ?
C52 N51 Ru2 116.4(7) . . ?
N51 C52 C53 121.3(10) . . ?
N51 C52 C62 114.7(8) . . ?
C53 C52 C62 124.0(9) . . ?
C54 C53 C52 118.8(10) . . ?
C54 C53 H53A 120.6 . . ?
C52 C53 H53A 120.6 . . ?
C53 C54 C55 120.7(10) . . ?
C53 C54 H54A 119.6 . . ?
C55 C54 H54A 119.6 . . ?
C56 C55 C54 118.3(11) . . ?
C56 C55 H55A 120.9 . . ?
C54 C55 H55A 120.9 . . ?
N51 C56 C55 122.7(10) . . ?
N51 C56 H56A 118.6 . . ?
C55 C56 H56A 118.6 . . ?
C66 N61 C62 118.9(8) . . ?
C66 N61 Ru2 125.3(6) . . ?
C62 N61 Ru2 115.8(6) . . ?
C63 C62 N61 119.7(10) . . ?
C63 C62 C52 126.2(9) . . ?
N61 C62 C52 114.2(8) . . ?
C64 C63 C62 120.4(10) . . ?
C64 C63 H63A 119.8 . . ?
C62 C63 H63A 119.8 . . ?
C63 C64 C65 119.5(10) . . ?
C63 C64 H64A 120.2 . . ?
C65 C64 H64A 120.2 . . ?
C66 C65 C64 119.8(11) . . ?
C66 C65 H65A 120.1 . . ?
C64 C65 H65A 120.1 . . ?
N61 C66 C65 121.6(9) . . ?
N61 C66 H66A 119.2 . . ?
C65 C66 H66A 119.2 . . ?
C76 N71 C72 117.6(8) . . ?
C76 N71 Ru2 125.5(6) . . ?
C72 N71 Ru2 116.5(6) . . ?
N71 C72 C73 121.2(9) . . ?
N71 C72 C82 114.3(8) . . ?
C73 C72 C82 124.5(9) . . ?
C74 C73 C72 120.1(10) . . ?
C74 C73 H73A 120.0 . . ?
C72 C73 H73A 120.0 . . ?
C75 C74 C73 119.9(11) . . ?
C75 C74 H74A 120.0 . . ?
C73 C74 H74A 120.0 . . ?
C74 C75 C76 117.9(10) . . ?
C74 C75 H75A 121.1 . . ?
C76 C75 H75A 121.1 . . ?
N71 C76 C75 123.2(9) . . ?
N71 C76 H76A 118.4 . . ?
C75 C76 H76A 118.4 . . ?
C82 N81 C86 118.1(8) . . ?
C82 N81 Ru2 115.5(6) . . ?
C86 N81 Ru2 126.1(7) . . ?
N81 C82 C83 121.8(9) . . ?
N81 C82 C72 114.8(8) . . ?
C83 C82 C72 123.3(10) . . ?
C84 C83 C82 118.9(10) . . ?
C84 C83 H83A 120.5 . . ?
C82 C83 H83A 120.5 . . ?
C83 C84 C85 120.6(10) . . ?
C83 C84 H84A 119.7 . . ?
C85 C84 H84A 119.7 . . ?
C86 C85 C84 118.2(10) . . ?
C86 C85 H85A 120.9 . . ?
C84 C85 H85A 120.9 . . ?
N81 C86 C85 122.3(10) . . ?
N81 C86 H86A 118.9 . . ?
C85 C86 H86A 118.9 . . ?
F14 P1 F11 100.1(6) . . ?
F14 P1 F13 93.8(5) . . ?
F11 P1 F13 95.6(5) . . ?
F14 P1 F15 88.4(5) . . ?
F11 P1 F15 88.0(5) . . ?
F13 P1 F15 175.4(6) . . ?
F14 P1 F12 86.3(6) . . ?
F11 P1 F12 172.1(6) . . ?
F13 P1 F12 88.6(5) . . ?
F15 P1 F12 87.5(5) . . ?
F14 P1 F16 173.5(6) . . ?
F11 P1 F16 86.4(5) . . ?
F13 P1 F16 86.1(4) . . ?
F15 P1 F16 91.2(5) . . ?
F12 P1 F16 87.2(5) . . ?
F23 P2 F26 93.2(7) . . ?
F23 P2 F25 94.4(7) . . ?
F26 P2 F25 171.2(7) . . ?
F23 P2 F22 178.8(6) . . ?
F26 P2 F22 85.9(6) . . ?
F25 P2 F22 86.5(6) . . ?
F23 P2 F24 90.8(5) . . ?
F26 P2 F24 88.4(5) . . ?
F25 P2 F24 87.1(5) . . ?
F22 P2 F24 90.1(4) . . ?
F23 P2 F21 93.4(5) . . ?
F26 P2 F21 90.8(5) . . ?
F25 P2 F21 93.2(5) . . ?
F22 P2 F21 85.7(4) . . ?
F24 P2 F21 175.8(5) . . ?
F32 P3 F33 90.8(3) . . ?
F32 P3 F35 89.7(3) . . ?
F33 P3 F35 178.8(4) . . ?
F32 P3 F31 179.3(4) . . ?
F33 P3 F31 89.9(3) . . ?
F35 P3 F31 89.6(3) . . ?
F32 P3 F36 90.2(3) . . ?
F33 P3 F36 90.1(3) . . ?
F35 P3 F36 90.9(3) . . ?
F31 P3 F36 90.0(3) . . ?
F32 P3 F34 90.8(3) . . ?
F33 P3 F34 90.1(3) . . ?
F35 P3 F34 88.8(3) . . ?
F31 P3 F34 89.0(3) . . ?
F36 P3 F34 178.9(3) . . ?
F44 P4 F42 177.3(7) . . ?
F44 P4 F46 88.5(6) . . ?
F42 P4 F46 88.8(5) . . ?
F44 P4 F41 89.6(6) . . ?
F42 P4 F41 90.6(5) . . ?
F46 P4 F41 90.4(6) . . ?
F44 P4 F43 88.7(6) . . ?
F42 P4 F43 94.0(5) . . ?
F46 P4 F43 177.1(6) . . ?
F41 P4 F43 89.2(7) . . ?
F44 P4 F45 90.2(6) . . ?
F42 P4 F45 89.6(5) . . ?
F46 P4 F45 91.2(7) . . ?
F41 P4 F45 178.4(7) . . ?
F43 P4 F45 89.2(6) . . ?

loop_
_geom_bond_atom_site_label_1
_geom_bond_atom_site_label_2
_geom_bond_distance
_geom_bond_site_symmetry_2
_geom_bond_publ_flag
Ru1 N3 2.035(7) . ?
Ru1 N31 2.045(7) . ?
Ru1 N11 2.051(7) . ?
Ru1 N21 2.051(7) . ?
Ru1 N41 2.057(7) . ?
Ru1 N1' 2.087(7) . ?
Ru2 N71 2.030(7) . ?
Ru2 N61 2.042(7) . ?
Ru2 N3A 2.046(7) . ?
Ru2 N51 2.047(7) . ?
Ru2 N81 2.049(7) . ?
Ru2 N1" 2.083(7) . ?
S1 C4A 1.711(8) . ?
S1 C2 1.712(9) . ?
C2 N3 1.336(10) . ?
C2 C2' 1.436(11) . ?
N3 C4 1.363(10) . ?
C4 C4A 1.358(11) . ?
C4 S1A 1.722(9) . ?
S1A C2A 1.717(8) . ?
C2A N3A 1.332(10) . ?
C2A C2" 1.432(11) . ?
N3A C4A 1.354(10) . ?
N1' C6' 1.327(11) . ?
N1' C2' 1.348(10) . ?
C2' C3' 1.368(12) . ?
C3' C4' 1.391(12) . ?
C3' H3' 0.9500 . ?
C4' C5' 1.369(13) . ?
C4' H4' 0.9500 . ?
C5' C6' 1.378(12) . ?
C5' H5' 0.9500 . ?
C6' H6' 0.9500 . ?
N1" C2" 1.346(10) . ?
N1" C6" 1.354(10) . ?
C2" C3" 1.382(11) . ?
C3" C4" 1.372(12) . ?
C3" H3" 0.9500 . ?
C4" C5" 1.373(13) . ?
C4" H4" 0.9500 . ?
C5" C6" 1.354(12) . ?
C5" H5" 0.9500 . ?
C6" H6" 0.9500 . ?
N11 C16 1.327(11) . ?
N11 C12 1.335(12) . ?
C12 C13 1.377(13) . ?
C12 C22 1.477(13) . ?
C13 C14 1.354(14) . ?
C13 H13A 0.9500 . ?
C14 C15 1.359(15) . ?
C14 H14A 0.9500 . ?
C15 C16 1.385(13) . ?
C15 H15A 0.9500 . ?
C16 H16A 0.9500 . ?
N21 C26 1.323(11) . ?
N21 C22 1.357(11) . ?
C22 C23 1.382(14) . ?
C23 C24 1.381(15) . ?
C23 H23A 0.9500 . ?
C24 C25 1.377(14) . ?
C24 H24A 0.9500 . ?
C25 C26 1.351(13) . ?
C25 H25A 0.9500 . ?
C26 H26A 0.9500 . ?
N31 C36 1.339(11) . ?
N31 C32 1.358(11) . ?
C32 C33 1.380(13) . ?
C32 C42 1.457(13) . ?
C33 C34 1.346(15) . ?
C33 H33A 0.9500 . ?
C34 C35 1.338(14) . ?
C34 H34A 0.9500 . ?
C35 C36 1.392(13) . ?
C35 H35A 0.9500 . ?
C36 H36A 0.9500 . ?
N41 C46 1.363(11) . ?
N41 C42 1.364(11) . ?
C42 C43 1.353(13) . ?
C43 C44 1.362(14) . ?
C43 H43A 0.9500 . ?
C44 C45 1.361(14) . ?
C44 H44A 0.9500 . ?
C45 C46 1.354(13) . ?
C45 H45A 0.9500 . ?
C46 H46A 0.9500 . ?
N51 C56 1.342(12) . ?
N51 C52 1.346(11) . ?
C52 C53 1.372(13) . ?
C52 C62 1.475(13) . ?
C53 C54 1.353(15) . ?
C53 H53A 0.9500 . ?
C54 C55 1.358(15) . ?
C54 H54A 0.9500 . ?
C55 C56 1.353(13) . ?
C55 H55A 0.9500 . ?
C56 H56A 0.9500 . ?
N61 C66 1.349(11) . ?
N61 C62 1.372(11) . ?
C62 C63 1.372(13) . ?
C63 C64 1.360(15) . ?
C63 H63A 0.9500 . ?
C64 C65 1.361(15) . ?
C64 H64A 0.9500 . ?
C65 C66 1.356(13) . ?
C65 H65A 0.9500 . ?
C66 H66A 0.9500 . ?
N71 C76 1.342(11) . ?
N71 C72 1.351(11) . ?
C72 C73 1.375(13) . ?
C72 C82 1.465(13) . ?
C73 C74 1.369(14) . ?
C73 H73A 0.9500 . ?
C74 C75 1.349(14) . ?
C74 H74A 0.9500 . ?
C75 C76 1.394(13) . ?
C75 H75A 0.9500 . ?
C76 H76A 0.9500 . ?
N81 C82 1.353(11) . ?
N81 C86 1.358(11) . ?
C82 C83 1.376(13) . ?
C83 C84 1.355(13) . ?
C83 H83A 0.9500 . ?
C84 C85 1.383(14) . ?
C84 H84A 0.9500 . ?
C85 C86 1.365(13) . ?
C85 H85A 0.9500 . ?
C86 H86A 0.9500 . ?
P1 F14 1.512(8) . ?
P1 F11 1.546(8) . ?
P1 F13 1.557(7) . ?
P1 F15 1.559(7) . ?
P1 F12 1.591(8) . ?
P1 F16 1.615(8) . ?
P2 F23 1.501(8) . ?
P2 F26 1.541(9) . ?
P2 F25 1.550(8) . ?
P2 F22 1.567(8) . ?
P2 F24 1.572(7) . ?
P2 F21 1.583(7) . ?
P3 F32 1.580(6) . ?
P3 F33 1.582(6) . ?
P3 F35 1.585(6) . ?
P3 F31 1.586(6) . ?
P3 F36 1.590(6) . ?
P3 F34 1.598(6) . ?
P4 F44 1.554(9) . ?
P4 F42 1.557(8) . ?
P4 F46 1.588(9) . ?
P4 F41 1.603(11) . ?
P4 F43 1.605(10) . ?
P4 F45 1.622(10) . ?
